data_7010087
loop_
_publ_author_name
'Starikova, Zoya A.'
'Turevskaya, Evgeniya P.'
'Turova, Nataliya Ya.'
'Yanovsky, Alexsandr I.'

_publ_section_title
;
 The structure of the LiOMe&#x00B7;2MeOH crystal solvate. A new
 structural type for tetrameric alkoxides
;
_journal_issue 19
_journal_name_full 'Journal of the Chemical Society, Dalton Transactions'
_journal_page_first 3237
_journal_paper_doi 10.1039/b005782g
_journal_year 2000
_chemical_formula_sum 'C12 H44 Li4 O12'
_chemical_formula_weight 408.23
_chemical_name_systematic
; 
 ? 
;
_space_group_IT_number 15
_symmetry_cell_setting monoclinic
_symmetry_space_group_name_Hall '-C 2yc'
_symmetry_space_group_name_H-M 'C 1 2/c 1'
_atom_sites_solution_hydrogens mixed
_atom_sites_solution_primary direct
_atom_sites_solution_secondary difmap
_audit_creation_method SHELXL
_cell_angle_alpha 90.00
_cell_angle_beta 92.86(4)
_cell_angle_gamma 90.00
_cell_formula_units_Z 4
_cell_length_a 14.981(8)
_cell_length_b 13.289(7)
_cell_length_c 12.952(5)
_cell_measurement_reflns_used 24
_cell_measurement_temperature 200(2)
_cell_measurement_theta_max 12
_cell_measurement_theta_min 11
_cell_volume 2575(2)
_computing_cell_refinement 'Syntex P21'
_computing_data_collection 'Syntex P21'
_computing_data_reduction 'SHELXTL PLUS 5 '
_computing_molecular_graphics 'SHELXTL PLUS 5 '
_computing_publication_material 'SHELXTL PLUS 5 '
_computing_structure_refinement 'SHELXTL PLUS 5 '
_computing_structure_solution 'SHELXTL PLUS 5 '
_diffrn_ambient_temperature 200(2)
_diffrn_measurement_device 'Syntex P21'
_diffrn_measurement_method 'q/2q scans'
_diffrn_radiation_monochromator graphite
_diffrn_radiation_source 'fine-focus sealed tube'
_diffrn_radiation_type MoK\a
_diffrn_radiation_wavelength 0.71073
_diffrn_reflns_av_R_equivalents 0.1155
_diffrn_reflns_av_sigmaI/netI 0.1347
_diffrn_reflns_limit_h_max 12
_diffrn_reflns_limit_h_min -19
_diffrn_reflns_limit_k_max 16
_diffrn_reflns_limit_k_min -12
_diffrn_reflns_limit_l_max 16
_diffrn_reflns_limit_l_min -16
_diffrn_reflns_number 5812
_diffrn_reflns_theta_max 27.06
_diffrn_reflns_theta_min 2.05
_diffrn_standards_decay_% 2.5
_diffrn_standards_interval_count 98
_diffrn_standards_number 2
_exptl_absorpt_coefficient_mu 0.088
_exptl_absorpt_correction_type none
_exptl_crystal_colour colorless
_exptl_crystal_density_diffrn 1.053
_exptl_crystal_F_000 896
_exptl_crystal_size_max 0.4
_exptl_crystal_size_mid 0.3
_exptl_crystal_size_min 0.2
_refine_diff_density_max 0.230
_refine_diff_density_min -0.160
_refine_diff_density_rms 0.046
_refine_ls_extinction_method none
_refine_ls_goodness_of_fit_all 0.867
_refine_ls_goodness_of_fit_obs 1.055
_refine_ls_hydrogen_treatment 'isotropic and rigid mode '
_refine_ls_matrix_type full
_refine_ls_number_parameters 155
_refine_ls_number_reflns 2779
_refine_ls_number_restraints 0
_refine_ls_restrained_S_all 1.064
_refine_ls_restrained_S_obs 1.055
_refine_ls_R_factor_all 0.1380
_refine_ls_R_factor_obs 0.0586
_refine_ls_shift/esd_max 0.000
_refine_ls_shift/esd_mean 0.000
_refine_ls_structure_factor_coef Fsqd
_refine_ls_weighting_details 'w=1/[\s^2^(Fo^2^)+(0.0753P)^2^+0.0000P] where P=(Fo^2^+2Fc^2^)/3'
_refine_ls_weighting_scheme calc
_refine_ls_wR_factor_all 0.1804
_refine_ls_wR_factor_obs 0.1312
_reflns_number_observed 1505
_reflns_number_total 2831
_reflns_observed_criterion >2sigma(I)
_cod_data_source_file b005782g.txt
_cod_data_source_block turr
_cod_depositor_comments
;
The following automatic conversions were performed:

'_symmetry_cell_setting' tag value 'monolinic' was replaced with
'monoclinic' value as specified in the replacement file
'/home/robertas/cod-tools/perl-scripts/inputs/replacement_values.lst'.

Automatic conversion script
Id: cif_fix_values 3143 2015-03-26 13:38:13Z robertas 

The following automatic conversions were performed:

'_refine_ls_weighting_scheme' value 'calc
w=1/[\s^2^(Fo^2^)+(0.0753P)^2^+0.0000P] where P=(Fo^2^+2Fc^2^)/3' was
changed to 'calc'. New tag '_refine_ls_weighting_details' was
created. The value of the new tag was set to
'w=1/[\s^2^(Fo^2^)+(0.0753P)^2^+0.0000P] where P=(Fo^2^+2Fc^2^)/3'.

Automatic conversion script
Id: cif_fix_values 3143 2015-03-26 13:38:13Z robertas 

The following automatic conversions were performed:

'_atom_sites_solution_hydrogens' value 'geom and difmap' was changed
to 'mixed'.

Automatic conversion script
Id: cif_fix_values 6452 2018-10-05 10:23:21Z andrius 
;
_cod_original_cell_volume 2575.2(22)
_cod_original_sg_symbol_H-M C2/c
_cod_database_code 7010087

loop_
_symmetry_equiv_pos_as_xyz
'x, y, z'
'-x, y, -z+1/2'
'x+1/2, y+1/2, z'
'-x+1/2, y+1/2, -z+1/2'
'-x, -y, -z'
'x, -y, z-1/2'
'-x+1/2, -y+1/2, -z'
'x+1/2, -y+1/2, z-1/2'

loop_
_atom_site_aniso_label
_atom_site_aniso_U_11
_atom_site_aniso_U_22
_atom_site_aniso_U_33
_atom_site_aniso_U_23
_atom_site_aniso_U_13
_atom_site_aniso_U_12
Li1 0.036(2) 0.046(2) 0.031(2) 0.0006(14) 0.0065(13) 0.0015(15)
Li2 0.042(2) 0.041(2) 0.0257(14) 0.0008(14) 0.0037(12) 0.0047(15)
O1 0.0282(7) 0.0433(8) 0.0352(7) -0.0008(6) 0.0039(5) 0.0068(6)
O2 0.0307(7) 0.0464(8) 0.0301(7) -0.0017(6) 0.0005(5) -0.0009(6)
O3 0.0744(12) 0.0563(11) 0.0412(9) -0.0111(8) 0.0252(8) -0.0046(9)
O4 0.0304(7) 0.0472(8) 0.0295(7) 0.0036(6) 0.0077(5) 0.0004(6)
O5 0.0693(12) 0.0477(10) 0.0392(9) -0.0052(8) 0.0143(8) -0.0070(8)
O6 0.0499(9) 0.0522(9) 0.0373(8) -0.0124(7) 0.0013(7) 0.0006(8)
C1 0.0411(12) 0.063(2) 0.0565(14) 0.0034(12) 0.0053(10) 0.0170(11)
C2 0.0434(12) 0.063(2) 0.0487(13) -0.0012(11) -0.0076(10) -0.0096(11)
C3 0.076(2) 0.084(2) 0.0483(14) -0.0112(14) 0.0230(12) -0.012(2)
C4 0.0366(12) 0.072(2) 0.0574(14) 0.0070(12) 0.0131(10) -0.0083(11)
C5 0.086(2) 0.067(2) 0.072(2) -0.0038(15) 0.020(2) -0.024(2)
C6 0.066(2) 0.073(2) 0.060(2) -0.017(2) -0.0124(14) 0.012(2)

loop_
_atom_site_label
_atom_site_type_symbol
_atom_site_fract_x
_atom_site_fract_y
_atom_site_fract_z
_atom_site_U_iso_or_equiv
_atom_site_thermal_displace_type
_atom_site_occupancy
_atom_site_calc_flag
_atom_site_refinement_flags
_atom_site_disorder_group
Li1 Li 0.2154(2) -0.2083(3) -0.3602(2) 0.0374(7) Uani 1 d . .
Li2 Li 0.2715(2) -0.1012(3) -0.5174(2) 0.0361(7) Uani 1 d . .
O1 O 0.15662(8) -0.16127(11) -0.49128(10) 0.0355(4) Uani 1 d . .
O2 O 0.33349(8) -0.18405(11) -0.41025(10) 0.0358(4) Uani 1 d . .
O3 O 0.19031(12) -0.11970(14) -0.25023(13) 0.0565(5) Uani 1 d . .
O4 O 0.31089(8) -0.14685(11) -0.65197(10) 0.0355(3) Uani 1 d . .
O5 O 0.28463(12) 0.03579(13) -0.47566(13) 0.0517(5) Uani 1 d . .
O6 O 0.22347(10) 0.06934(12) -0.29362(11) 0.0465(4) Uani 1 d . .
C1 C 0.07360(15) -0.1128(2) -0.4959(2) 0.0534(6) Uani 1 d . .
H1A H 0.02784(15) -0.1600(2) -0.4796(2) 0.080 Uiso 1 calc R .
H1B H 0.06140(15) -0.0868(2) -0.5643(2) 0.080 Uiso 1 calc R .
H1C H 0.07459(15) -0.0585(2) -0.4471(2) 0.080 Uiso 1 calc R .
C2 C 0.41095(15) -0.1483(2) -0.3557(2) 0.0522(6) Uani 1 d . .
H2A H 0.45913(15) -0.1442(2) -0.4017(2) 0.078 Uiso 1 calc R .
H2B H 0.42697(15) -0.1937(2) -0.3001(2) 0.078 Uiso 1 calc R .
H2C H 0.39946(15) -0.0828(2) -0.3281(2) 0.078 Uiso 1 calc R .
C3 C 0.1287(2) -0.1274(2) -0.1726(2) 0.0690(8) Uani 1 d . .
H3A H 0.1333(2) -0.0690(2) -0.1290(2) 0.104 Uiso 1 calc R .
H3B H 0.1415(2) -0.1866(2) -0.1320(2) 0.104 Uiso 1 calc R .
H3C H 0.0693(2) -0.1319(2) -0.2036(2) 0.104 Uiso 1 calc R .
C4 C 0.40204(14) -0.1273(2) -0.6656(2) 0.0550(6) Uani 1 d . .
H4A H 0.41769(14) -0.1510(2) -0.7323(2) 0.083 Uiso 1 calc R .
H4B H 0.43777(14) -0.1613(2) -0.6128(2) 0.083 Uiso 1 calc R .
H4C H 0.41275(14) -0.0562(2) -0.6608(2) 0.083 Uiso 1 calc R .
C5 C 0.3391(2) 0.1142(2) -0.5082(2) 0.0746(9) Uani 1 d . .
H5A H 0.3275(2) 0.1739(2) -0.4692(2) 0.112 Uiso 1 calc R .
H5B H 0.3263(2) 0.1270(2) -0.5803(2) 0.112 Uiso 1 calc R .
H5C H 0.4007(2) 0.0955(2) -0.4972(2) 0.112 Uiso 1 calc R .
C6 C 0.1457(2) 0.1270(3) -0.3108(3) 0.0671(8) Uani 1 d . .
H61 H 0.0968(30) 0.0890(33) -0.2951(35) 0.135(17) Uiso 1 d . .
H62 H 0.1533(38) 0.1827(49) -0.3041(48) 0.193(29) Uiso 1 d . .
H63 H 0.1333(26) 0.1378(32) -0.3740(36) 0.116(15) Uiso 1 d . .
H1O H 0.1561(20) -0.2338(28) -0.5369(27) 0.101(11) Uiso 1 d . .
H3O H 0.2032(19) -0.0550(25) -0.2667(23) 0.076(10) Uiso 1 d . .
H5O H 0.2739(17) 0.0418(22) -0.4203(22) 0.056(8) Uiso 1 d . .
H6O H 0.2648(18) 0.0975(22) -0.2293(23) 0.075(8) Uiso 1 d . .

loop_
_atom_type_symbol
_atom_type_description
_atom_type_scat_dispersion_real
_atom_type_scat_dispersion_imag
_atom_type_scat_source
C C 0.0033 0.0016 'International Tables Vol C Tables 4.2.6.8 and 6.1.1.4'
H H 0.0000 0.0000 'International Tables Vol C Tables 4.2.6.8 and 6.1.1.4'
Li Li -0.0003 0.0001 'International Tables Vol C Tables 4.2.6.8 and 6.1.1.4'
O O 0.0106 0.0060 'International Tables Vol C Tables 4.2.6.8 and 6.1.1.4'

loop_
_geom_angle_atom_site_label_1
_geom_angle_atom_site_label_2
_geom_angle_atom_site_label_3
_geom_angle
_geom_angle_site_symmetry_1
_geom_angle_site_symmetry_3
_geom_angle_publ_flag
O3 Li1 O2 111.4(2) . . ?
O3 Li1 O4 119.8(2) . 7_544 ?
O2 Li1 O4 112.2(2) . 7_544 ?
O3 Li1 O1 110.6(2) . . ?
O2 Li1 O1 92.0(2) . . ?
O4 Li1 O1 107.1(2) 7_544 . ?
O3 Li1 Li2 108.9(2) . . ?
O2 Li1 Li2 47.66(11) . . ?
O4 Li1 Li2 131.0(2) 7_544 . ?
O1 Li1 Li2 46.79(11) . . ?
O3 Li1 Li2 160.1(2) . 7_544 ?
O2 Li1 Li2 83.03(13) . 7_544 ?
O4 Li1 Li2 40.27(10) 7_544 7_544 ?
O1 Li1 Li2 81.42(13) . 7_544 ?
Li2 Li1 Li2 90.90(14) . 7_544 ?
O5 Li2 O1 115.1(2) . . ?
O5 Li2 O4 121.0(2) . . ?
O1 Li2 O4 109.6(2) . . ?
O5 Li2 O2 107.2(2) . . ?
O1 Li2 O2 92.2(2) . . ?
O4 Li2 O2 107.5(2) . . ?
O5 Li2 Li1 109.1(2) . . ?
O1 Li2 Li1 47.85(11) . . ?
O4 Li2 Li1 129.4(2) . . ?
O2 Li2 Li1 46.78(11) . . ?
O5 Li2 Li1 161.4(2) . 7_544 ?
O1 Li2 Li1 80.02(14) . 7_544 ?
O4 Li2 Li1 40.48(10) . 7_544 ?
O2 Li2 Li1 81.91(14) . 7_544 ?
Li1 Li2 Li1 89.10(14) . 7_544 ?
O5 Li2 H5O 17.9(7) . . ?
O1 Li2 H5O 103.7(7) . . ?
O4 Li2 H5O 138.7(7) . . ?
O2 Li2 H5O 94.8(7) . . ?
Li1 Li2 H5O 91.2(7) . . ?
Li1 Li2 H5O 175.2(6) 7_544 . ?
C1 O1 Li2 126.6(2) . . ?
C1 O1 Li1 122.7(2) . . ?
Li2 O1 Li1 85.35(15) . . ?
C1 O1 H1O 112.8(15) . . ?
Li2 O1 H1O 104.1(16) . . ?
Li1 O1 H1O 99.8(17) . . ?
C2 O2 Li1 129.0(2) . . ?
C2 O2 Li2 120.8(2) . . ?
Li1 O2 Li2 85.56(15) . . ?
C3 O3 Li1 130.9(2) . . ?
C3 O3 H3O 113.1(18) . . ?
Li1 O3 H3O 111.0(18) . . ?
C4 O4 Li2 113.0(2) . . ?
C4 O4 Li1 112.9(2) . 7_544 ?
Li2 O4 Li1 99.25(15) . 7_544 ?
C5 O5 Li2 132.7(2) . . ?
C5 O5 H5O 111.5(22) . . ?
Li2 O5 H5O 110.5(23) . . ?
C6 O6 H6O 111.8(15) . . ?
O1 C1 H1A 109.47(13) . . ?
O1 C1 H1B 109.47(12) . . ?
H1A C1 H1B 109.5 . . ?
O1 C1 H1C 109.47(12) . . ?
H1A C1 H1C 109.5 . . ?
H1B C1 H1C 109.5 . . ?
O2 C2 H2A 109.47(12) . . ?
O2 C2 H2B 109.47(12) . . ?
H2A C2 H2B 109.5 . . ?
O2 C2 H2C 109.47(13) . . ?
H2A C2 H2C 109.5 . . ?
H2B C2 H2C 109.5 . . ?
O3 C3 H3A 109.47(15) . . ?
O3 C3 H3B 109.5(2) . . ?
H3A C3 H3B 109.5 . . ?
O3 C3 H3C 109.5(2) . . ?
H3A C3 H3C 109.5 . . ?
H3B C3 H3C 109.5 . . ?
O4 C4 H4A 109.47(12) . . ?
O4 C4 H4B 109.47(12) . . ?
H4A C4 H4B 109.5 . . ?
O4 C4 H4C 109.47(13) . . ?
H4A C4 H4C 109.5 . . ?
H4B C4 H4C 109.5 . . ?
O5 C5 H5A 109.47(15) . . ?
O5 C5 H5B 109.47(15) . . ?
H5A C5 H5B 109.5 . . ?
O5 C5 H5C 109.5(2) . . ?
H5A C5 H5C 109.5 . . ?
H5B C5 H5C 109.5 . . ?
O6 C6 H61 109.2(27) . . ?
O6 C6 H62 113.5(45) . . ?
H61 C6 H62 129.2(48) . . ?
O6 C6 H63 112.9(27) . . ?
H61 C6 H63 99.7(35) . . ?
H62 C6 H63 88.2(50) . . ?

loop_
_geom_bond_atom_site_label_1
_geom_bond_atom_site_label_2
_geom_bond_distance
_geom_bond_site_symmetry_2
_geom_bond_publ_flag
Li1 O3 1.900(4) . ?
Li1 O2 1.941(4) . ?
Li1 O4 1.973(4) 7_544 ?
Li1 O1 1.975(4) . ?
Li1 Li2 2.655(5) . ?
Li1 Li2 2.999(5) 7_544 ?
Li2 O5 1.906(4) . ?
Li2 O1 1.942(4) . ?
Li2 O4 1.964(3) . ?
Li2 O2 1.968(3) . ?
Li2 Li1 2.999(5) 7_544 ?
Li2 H5O 2.28(3) . ?
O1 C1 1.399(3) . ?
O1 H1O 1.13(4) . ?
O2 C2 1.411(3) . ?
O3 C3 1.402(3) . ?
O3 H3O 0.91(3) . ?
O4 C4 1.410(2) . ?
O4 Li1 1.973(4) 7_544 ?
O5 C5 1.401(3) . ?
O5 H5O 0.75(3) . ?
O6 C6 1.403(4) . ?
O6 H6O 1.08(3) . ?
C1 H1A 0.96 . ?
C1 H1B 0.96 . ?
C1 H1C 0.96 . ?
C2 H2A 0.96 . ?
C2 H2B 0.96 . ?
C2 H2C 0.96 . ?
C3 H3A 0.96 . ?
C3 H3B 0.96 . ?
C3 H3C 0.96 . ?
C4 H4A 0.96 . ?
C4 H4B 0.96 . ?
C4 H4C 0.96 . ?
C5 H5A 0.96 . ?
C5 H5B 0.96 . ?
C5 H5C 0.96 . ?
C6 H61 0.92(4) . ?
C6 H62 0.75(6) . ?
C6 H63 0.84(4) . ?

loop_
_geom_torsion_atom_site_label_1
_geom_torsion_atom_site_label_2
_geom_torsion_atom_site_label_3
_geom_torsion_atom_site_label_4
_geom_torsion
_geom_torsion_site_symmetry_1
_geom_torsion_site_symmetry_2
_geom_torsion_site_symmetry_3
_geom_torsion_site_symmetry_4
_geom_torsion_publ_flag
O3 Li1 Li2 O5 6.1(2) . . . . ?
O2 Li1 Li2 O5 -96.0(2) . . . . ?
O4 Li1 Li2 O5 -179.4(2) 7_544 . . . ?
O1 Li1 Li2 O5 107.0(2) . . . . ?
Li2 Li1 Li2 O5 -175.7(2) 7_544 . . . ?
O3 Li1 Li2 O1 -100.8(2) . . . . ?
O2 Li1 Li2 O1 157.0(2) . . . . ?
O4 Li1 Li2 O1 73.7(2) 7_544 . . . ?
O1 Li1 Li2 O1 0.0 . . . . ?
Li2 Li1 Li2 O1 77.32(13) 7_544 . . . ?
O3 Li1 Li2 O4 178.3(2) . . . . ?
O2 Li1 Li2 O4 76.1(2) . . . . ?
O4 Li1 Li2 O4 -7.2(4) 7_544 . . . ?
O1 Li1 Li2 O4 -80.9(2) . . . . ?
Li2 Li1 Li2 O4 -3.6(2) 7_544 . . . ?
O3 Li1 Li2 O2 102.1(2) . . . . ?
O2 Li1 Li2 O2 0.0 . . . . ?
O4 Li1 Li2 O2 -83.4(2) 7_544 . . . ?
O1 Li1 Li2 O2 -157.0(2) . . . . ?
Li2 Li1 Li2 O2 -79.72(13) 7_544 . . . ?
O3 Li1 Li2 Li1 -178.1(2) . . . 7_544 ?
O2 Li1 Li2 Li1 79.72(13) . . . 7_544 ?
O4 Li1 Li2 Li1 -3.6(2) 7_544 . . 7_544 ?
O1 Li1 Li2 Li1 -77.32(13) . . . 7_544 ?
Li2 Li1 Li2 Li1 0.0 7_544 . . 7_544 ?
O5 Li2 O1 C1 34.3(3) . . . . ?
O4 Li2 O1 C1 -106.1(2) . . . . ?
O2 Li2 O1 C1 144.5(2) . . . . ?
Li1 Li2 O1 C1 127.9(2) . . . . ?
Li1 Li2 O1 C1 -134.2(2) 7_544 . . . ?
O5 Li2 O1 Li1 -93.6(2) . . . . ?
O4 Li2 O1 Li1 126.0(2) . . . . ?
O2 Li2 O1 Li1 16.53(14) . . . . ?
Li1 Li2 O1 Li1 0.0 . . . . ?
Li1 Li2 O1 Li1 97.92(13) 7_544 . . . ?
O3 Li1 O1 C1 -34.2(3) . . . . ?
O2 Li1 O1 C1 -148.0(2) . . . . ?
O4 Li1 O1 C1 98.0(2) 7_544 . . . ?
Li2 Li1 O1 C1 -131.2(2) . . . . ?
Li2 Li1 O1 C1 129.4(2) 7_544 . . . ?
O3 Li1 O1 Li2 97.1(2) . . . . ?
O2 Li1 O1 Li2 -16.77(15) . . . . ?
O4 Li1 O1 Li2 -130.7(2) 7_544 . . . ?
Li2 Li1 O1 Li2 0.0 . . . . ?
Li2 Li1 O1 Li2 -99.41(13) 7_544 . . . ?
O3 Li1 O2 C2 30.2(3) . . . . ?
O4 Li1 O2 C2 -107.2(2) 7_544 . . . ?
O1 Li1 O2 C2 143.3(2) . . . . ?
Li2 Li1 O2 C2 126.8(2) . . . . ?
Li2 Li1 O2 C2 -135.6(2) 7_544 . . . ?
O3 Li1 O2 Li2 -96.5(2) . . . . ?
O4 Li1 O2 Li2 126.0(2) 7_544 . . . ?
O1 Li1 O2 Li2 16.53(14) . . . . ?
Li2 Li1 O2 Li2 0.0 . . . . ?
Li2 Li1 O2 Li2 97.63(13) 7_544 . . . ?
O5 Li2 O2 C2 -33.2(2) . . . . ?
O1 Li2 O2 C2 -150.3(2) . . . . ?
O4 Li2 O2 C2 98.3(2) . . . . ?
Li1 Li2 O2 C2 -133.5(2) . . . . ?
Li1 Li2 O2 C2 130.1(2) 7_544 . . . ?
O5 Li2 O2 Li1 100.3(2) . . . . ?
O1 Li2 O2 Li1 -16.83(14) . . . . ?
O4 Li2 O2 Li1 -128.2(2) . . . . ?
Li1 Li2 O2 Li1 0.0 . . . . ?
Li1 Li2 O2 Li1 -96.42(13) 7_544 . . . ?
O2 Li1 O3 C3 -158.7(2) . . . . ?
O4 Li1 O3 C3 -24.9(4) 7_544 . . . ?
O1 Li1 O3 C3 100.5(3) . . . . ?
Li2 Li1 O3 C3 150.4(3) . . . . ?
Li2 Li1 O3 C3 -24.2(7) 7_544 . . . ?
O5 Li2 O4 C4 57.1(3) . . . . ?
O1 Li2 O4 C4 -165.3(2) . . . . ?
O2 Li2 O4 C4 -66.4(2) . . . . ?
Li1 Li2 O4 C4 -114.3(2) . . . . ?
Li1 Li2 O4 C4 -119.8(2) 7_544 . . . ?
O5 Li2 O4 Li1 176.9(2) . . . 7_544 ?
O1 Li2 O4 Li1 -45.5(2) . . . 7_544 ?
O2 Li2 O4 Li1 53.4(2) . . . 7_544 ?
Li1 Li2 O4 Li1 5.5(3) . . . 7_544 ?
Li1 Li2 O4 Li1 0.0 7_544 . . 7_544 ?
O1 Li2 O5 C5 -155.4(2) . . . . ?
O4 Li2 O5 C5 -19.9(4) . . . . ?
O2 Li2 O5 C5 103.7(3) . . . . ?
Li1 Li2 O5 C5 153.0(3) . . . . ?
Li1 Li2 O5 C5 -13.5(7) 7_544 . . . ?
